data_4078015
loop_
_publ_author_name
'Neuwald, Boris'
'\"Olscher, Franz'
'G\"ottker-Schnetmann, Inigo'
'Mecking, Stefan'

_publ_section_title
;
 Limits of Activity: Weakly Coordinating Ligands in Arylphosphinesulfonato
 Palladium(II) Polymerization Catalysts
;
_journal_issue 8
_journal_name_full Organometallics
_journal_page_first 3128
_journal_paper_doi 10.1021/om3000339
_journal_volume 31
_journal_year 2012
_chemical_formula_moiety 'C39 H36 O6 P2 Pd S, C H CL3'
_chemical_formula_sum 'C40 H37 Cl3 O6 P2 Pd S'
_chemical_formula_weight 920.45
_chemical_name_systematic
; 
 ? 
;
_space_group_IT_number 14
_symmetry_cell_setting monoclinic
_symmetry_space_group_name_Hall '-P 2ybc'
_symmetry_space_group_name_H-M 'P 1 21/c 1'
_atom_sites_solution_hydrogens geom
_atom_sites_solution_primary direct
_atom_sites_solution_secondary difmap
_audit_creation_method SHELXL-97
_cell_angle_alpha 90.00
_cell_angle_beta 115.328(3)
_cell_angle_gamma 90.00
_cell_formula_units_Z 4
_cell_length_a 14.2186(5)
_cell_length_b 10.6220(5)
_cell_length_c 29.5485(12)
_cell_measurement_reflns_used 43803
_cell_measurement_temperature 100(2)
_cell_measurement_theta_max 27.15
_cell_measurement_theta_min 2.06
_cell_volume 4033.7(3)
_computing_structure_refinement 'SHELXL-97 (Sheldrick, 1997)'
_computing_structure_solution 'SHELXS-97 (Sheldrick, 1990)'
_diffrn_ambient_temperature 100(2)
_diffrn_detector_area_resol_mean 6.67
_diffrn_measured_fraction_theta_full 0.992
_diffrn_measured_fraction_theta_max 0.992
_diffrn_measurement_device_type 'STOE IPDS 2T'
_diffrn_radiation_monochromator graphite
_diffrn_radiation_source 'fine-focus sealed tube'
_diffrn_radiation_type MoK\a
_diffrn_radiation_wavelength 0.71073
_diffrn_reflns_av_R_equivalents 0.0784
_diffrn_reflns_av_sigmaI/netI 0.0432
_diffrn_reflns_limit_h_max 18
_diffrn_reflns_limit_h_min -17
_diffrn_reflns_limit_k_max 13
_diffrn_reflns_limit_k_min -13
_diffrn_reflns_limit_l_max 37
_diffrn_reflns_limit_l_min -37
_diffrn_reflns_number 56509
_diffrn_reflns_theta_full 26.87
_diffrn_reflns_theta_max 26.87
_diffrn_reflns_theta_min 2.06
_exptl_absorpt_coefficient_mu 0.835
_exptl_absorpt_correction_T_max 0.9353
_exptl_absorpt_correction_T_min 0.7477
_exptl_absorpt_correction_type integration
_exptl_absorpt_process_details X-Red32
_exptl_crystal_colour colourless
_exptl_crystal_density_diffrn 1.516
_exptl_crystal_density_method 'not measured'
_exptl_crystal_description cube
_exptl_crystal_F_000 1872
_exptl_crystal_size_max 0.200
_exptl_crystal_size_mid 0.200
_exptl_crystal_size_min 0.200
_refine_diff_density_max 2.750
_refine_diff_density_min -1.678
_refine_diff_density_rms 0.095
_refine_ls_extinction_method none
_refine_ls_goodness_of_fit_ref 1.033
_refine_ls_hydrogen_treatment constr
_refine_ls_matrix_type full
_refine_ls_number_parameters 481
_refine_ls_number_reflns 8624
_refine_ls_number_restraints 0
_refine_ls_restrained_S_all 1.033
_refine_ls_R_factor_all 0.0647
_refine_ls_R_factor_gt 0.0459
_refine_ls_shift/su_max 0.001
_refine_ls_shift/su_mean 0.000
_refine_ls_structure_factor_coef Fsqd
_refine_ls_weighting_details 'calc w=1/[\s^2^(Fo^2^)+(0.0430P)^2^+9.4600P] where P=(Fo^2^+2Fc^2^)/3'
_refine_ls_weighting_scheme calc
_refine_ls_wR_factor_gt 0.0971
_refine_ls_wR_factor_ref 0.1036
_reflns_number_gt 6928
_reflns_number_total 8624
_reflns_threshold_expression >2sigma(I)
_cod_data_source_file om3000339_si_002.cif
_cod_data_source_block c:\xray\bn044fo23
_cod_original_sg_symbol_H-M 'P 21/c'
_cod_database_code 4078015

loop_
_symmetry_equiv_pos_as_xyz
'x, y, z'
'-x, y+1/2, -z+1/2'
'-x, -y, -z'
'x, -y-1/2, z-1/2'

loop_
_atom_site_label
_atom_site_type_symbol
_atom_site_fract_x
_atom_site_fract_y
_atom_site_fract_z
_atom_site_U_iso_or_equiv
_atom_site_adp_type
_atom_site_occupancy
_atom_site_symmetry_multiplicity
_atom_site_calc_flag
_atom_site_refinement_flags
C1 C 0.9184(2) 0.1344(3) 1.01193(11) 0.0092(6) Uani 1 1 d .
H1A H 0.9089 0.1235 1.0427 0.011 Uiso 1 1 calc R
H1B H 0.9880 0.1681 1.0203 0.011 Uiso 1 1 calc R
H1C H 0.9107 0.0529 0.9952 0.011 Uiso 1 1 calc R
C2 C 0.6903(3) 0.4535(3) 1.01509(14) 0.0165(7) Uani 1 1 d .
C3 C 0.7031(3) 0.5376(3) 1.05359(14) 0.0177(7) Uani 1 1 d .
H3A H 0.7584 0.5246 1.0858 0.021 Uiso 1 1 calc R
C4 C 0.6370(3) 0.6401(3) 1.04604(15) 0.0204(7) Uani 1 1 d .
H4A H 0.6474 0.6961 1.0728 0.024 Uiso 1 1 calc R
C5 C 0.5559(3) 0.6601(3) 0.99912(15) 0.0209(7) Uani 1 1 d .
H5A H 0.5092 0.7283 0.9939 0.025 Uiso 1 1 calc R
C6 C 0.5436(3) 0.5803(3) 0.95996(14) 0.0188(7) Uani 1 1 d .
H6A H 0.4892 0.5952 0.9277 0.023 Uiso 1 1 calc R
C7 C 0.6103(3) 0.4780(3) 0.96745(13) 0.0161(7) Uani 1 1 d .
C8 C 0.8942(3) 0.3636(3) 1.08254(13) 0.0151(7) Uani 1 1 d .
C9 C 0.9366(3) 0.2984(4) 1.12770(14) 0.0200(7) Uani 1 1 d .
H9A H 0.9022 0.2257 1.1319 0.024 Uiso 1 1 calc R
C10 C 1.0286(3) 0.3385(4) 1.16669(14) 0.0239(8) Uani 1 1 d .
H10A H 1.0573 0.2934 1.1974 0.029 Uiso 1 1 calc R
C11 C 1.0779(3) 0.4444(4) 1.16042(15) 0.0268(9) Uani 1 1 d .
H11A H 1.1403 0.4723 1.1873 0.032 Uiso 1 1 calc R
C12 C 1.0381(3) 0.5117(4) 1.11533(15) 0.0230(8) Uani 1 1 d .
H12A H 1.0725 0.5847 1.1115 0.028 Uiso 1 1 calc R
C13 C 0.9467(3) 0.4690(3) 1.07618(13) 0.0182(7) Uani 1 1 d .
C14 C 0.9482(3) 0.6330(4) 1.02088(17) 0.0345(10) Uani 1 1 d .
H14A H 1.0195 0.6132 1.0262 0.041 Uiso 1 1 calc R
H14B H 0.9494 0.7007 1.0437 0.041 Uiso 1 1 calc R
H14C H 0.9079 0.6602 0.9862 0.041 Uiso 1 1 calc R
C15 C 0.7152(2) 0.1936(3) 1.04909(13) 0.0158(7) Uani 1 1 d .
C16 C 0.6871(3) 0.0831(3) 1.02090(13) 0.0188(7) Uani 1 1 d .
H16A H 0.7032 0.0745 0.9930 0.023 Uiso 1 1 calc R
C17 C 0.6365(3) -0.0142(4) 1.03238(15) 0.0236(8) Uani 1 1 d .
H17A H 0.6185 -0.0886 1.0126 0.028 Uiso 1 1 calc R
C18 C 0.6123(3) -0.0024(4) 1.07298(15) 0.0241(8) Uani 1 1 d .
H18A H 0.5772 -0.0687 1.0810 0.029 Uiso 1 1 calc R
C19 C 0.6395(3) 0.1065(4) 1.10199(15) 0.0225(8) Uani 1 1 d .
H19A H 0.6237 0.1137 1.1300 0.027 Uiso 1 1 calc R
C20 C 0.6897(3) 0.2050(3) 1.09015(13) 0.0175(7) Uani 1 1 d .
C21 C 0.6981(4) 0.3280(4) 1.15960(15) 0.0308(9) Uani 1 1 d .
H21A H 0.7390 0.2650 1.1844 0.037 Uiso 1 1 calc R
H21B H 0.6240 0.3155 1.1507 0.037 Uiso 1 1 calc R
H21C H 0.7189 0.4125 1.1737 0.037 Uiso 1 1 calc R
C22 C 0.6964(3) 0.1869(4) 0.80964(13) 0.0186(7) Uani 1 1 d .
C23 C 0.6845(3) 0.3174(4) 0.80836(15) 0.0247(8) Uani 1 1 d .
H23A H 0.7305 0.3676 0.8353 0.030 Uiso 1 1 calc R
C24 C 0.6050(3) 0.3732(4) 0.76730(16) 0.0318(10) Uani 1 1 d .
H24A H 0.5965 0.4620 0.7663 0.038 Uiso 1 1 calc R
C25 C 0.5378(3) 0.3003(4) 0.72767(16) 0.0314(9) Uani 1 1 d .
H25A H 0.4839 0.3394 0.6997 0.038 Uiso 1 1 calc R
C26 C 0.5492(3) 0.1711(4) 0.72879(15) 0.0268(9) Uani 1 1 d .
H26A H 0.5038 0.1215 0.7014 0.032 Uiso 1 1 calc R
C27 C 0.6269(3) 0.1136(4) 0.76995(14) 0.0223(8) Uani 1 1 d .
H27A H 0.6332 0.0245 0.7712 0.027 Uiso 1 1 calc R
C28 C 0.7590(3) -0.0249(3) 0.87782(13) 0.0160(7) Uani 1 1 d .
C29 C 0.8045(3) -0.1405(4) 0.87763(13) 0.0209(7) Uani 1 1 d .
H29A H 0.8605 -0.1452 0.8683 0.025 Uiso 1 1 calc R
C30 C 0.7682(3) -0.2496(4) 0.89113(14) 0.0270(8) Uani 1 1 d .
H30A H 0.7985 -0.3288 0.8903 0.032 Uiso 1 1 calc R
C31 C 0.6878(3) -0.2420(4) 0.90578(15) 0.0281(8) Uani 1 1 d .
H31A H 0.6630 -0.3162 0.9151 0.034 Uiso 1 1 calc R
C32 C 0.6436(3) -0.1261(4) 0.90687(14) 0.0244(8) Uani 1 1 d .
H32A H 0.5894 -0.1212 0.9175 0.029 Uiso 1 1 calc R
C33 C 0.6777(3) -0.0177(4) 0.89261(13) 0.0199(7) Uani 1 1 d .
H33A H 0.6463 0.0611 0.8928 0.024 Uiso 1 1 calc R
C34 C 0.9032(3) 0.0811(3) 0.84140(14) 0.0184(7) Uani 1 1 d .
C35 C 1.0066(3) 0.0800(4) 0.87704(15) 0.0249(8) Uani 1 1 d .
H35A H 1.0230 0.0974 0.9111 0.030 Uiso 1 1 calc R
C36 C 1.0860(3) 0.0535(4) 0.86275(17) 0.0297(9) Uani 1 1 d .
H36A H 1.1565 0.0543 0.8869 0.036 Uiso 1 1 calc R
C37 C 1.0617(3) 0.0260(4) 0.81310(18) 0.0327(10) Uani 1 1 d .
H37A H 1.1157 0.0074 0.8033 0.039 Uiso 1 1 calc R
C38 C 0.9598(4) 0.0257(5) 0.77799(18) 0.0402(11) Uani 1 1 d .
H38A H 0.9438 0.0063 0.7441 0.048 Uiso 1 1 calc R
C39 C 0.8801(3) 0.0535(5) 0.79170(16) 0.0328(10) Uani 1 1 d .
H39A H 0.8099 0.0538 0.7672 0.039 Uiso 1 1 calc R
C40 C 0.6528(3) 0.7468(4) 0.19825(15) 0.0334(9) Uani 1 1 d .
H40A H 0.6004 0.6795 0.1810 0.040 Uiso 1 1 calc R
O1 O 0.69187(19) 0.3834(3) 0.91196(10) 0.0213(5) Uani 1 1 d .
O2 O 0.5120(2) 0.4487(3) 0.87112(10) 0.0249(6) Uani 1 1 d .
O3 O 0.55886(19) 0.2599(3) 0.92313(10) 0.0233(5) Uani 1 1 d .
O4 O 0.90108(19) 0.5237(3) 1.03044(10) 0.0217(5) Uani 1 1 d .
O5 O 0.7163(2) 0.3151(3) 1.11577(10) 0.0217(5) Uani 1 1 d .
O6 O 0.84852(19) 0.2096(2) 0.90521(9) 0.0199(5) Uani 1 1 d .
P1 P 0.77677(6) 0.31640(8) 1.02849(3) 0.01393(17) Uani 1 1 d .
P2 P 0.80411(7) 0.11931(9) 0.86198(3) 0.01556(18) Uani 1 1 d .
Pd1 Pd 0.806527(19) 0.25945(2) 0.964240(9) 0.01407(7) Uani 1 1 d .
S1 S 0.58937(6) 0.38359(9) 0.91405(3) 0.01787(18) Uani 1 1 d .
Cl1 Cl 0.75294(11) 0.73312(19) 0.17971(5) 0.0660(5) Uani 1 1 d .
Cl2 Cl 0.58881(15) 0.89453(13) 0.18231(5) 0.0624(4) Uani 1 1 d .
Cl3 Cl 0.69982(8) 0.72419(12) 0.26307(4) 0.0375(3) Uani 1 1 d .

loop_
_atom_site_aniso_label
_atom_site_aniso_U_11
_atom_site_aniso_U_22
_atom_site_aniso_U_33
_atom_site_aniso_U_23
_atom_site_aniso_U_13
_atom_site_aniso_U_12
C1 0.0128(14) 0.0075(14) 0.0110(15) 0.0018(11) 0.0086(12) 0.0026(11)
C2 0.0141(16) 0.0142(17) 0.0204(18) 0.0033(13) 0.0067(14) -0.0007(13)
C3 0.0150(16) 0.0171(17) 0.0216(18) 0.0009(14) 0.0083(14) -0.0011(13)
C4 0.0220(18) 0.0151(17) 0.027(2) -0.0013(14) 0.0127(15) -0.0022(14)
C5 0.0183(17) 0.0149(17) 0.030(2) 0.0046(15) 0.0112(15) 0.0009(13)
C6 0.0137(16) 0.0164(17) 0.0256(19) 0.0055(14) 0.0078(14) -0.0016(13)
C7 0.0141(15) 0.0141(16) 0.0192(17) 0.0030(13) 0.0063(13) -0.0019(13)
C8 0.0139(15) 0.0155(17) 0.0157(16) -0.0027(13) 0.0060(13) 0.0006(12)
C9 0.0201(17) 0.0214(18) 0.0186(18) 0.0011(14) 0.0085(14) 0.0004(14)
C10 0.0183(17) 0.033(2) 0.0166(18) 0.0005(15) 0.0036(14) 0.0051(15)
C11 0.0159(17) 0.035(2) 0.023(2) -0.0047(17) 0.0024(15) -0.0036(16)
C12 0.0183(17) 0.0232(19) 0.025(2) -0.0035(16) 0.0073(15) -0.0056(15)
C13 0.0150(16) 0.0194(18) 0.0196(18) -0.0008(14) 0.0069(14) -0.0009(13)
C14 0.031(2) 0.033(2) 0.031(2) 0.0082(18) 0.0051(18) -0.0152(18)
C15 0.0114(15) 0.0158(16) 0.0176(17) 0.0022(13) 0.0037(13) -0.0004(12)
C16 0.0178(17) 0.0204(18) 0.0169(17) 0.0019(14) 0.0061(14) -0.0007(14)
C17 0.0248(19) 0.0203(19) 0.0238(19) -0.0010(15) 0.0085(16) -0.0071(15)
C18 0.0219(18) 0.025(2) 0.025(2) 0.0033(16) 0.0100(16) -0.0076(15)
C19 0.0224(18) 0.025(2) 0.0235(19) 0.0044(15) 0.0126(15) 0.0001(15)
C20 0.0143(15) 0.0195(18) 0.0176(17) 0.0002(14) 0.0057(13) 0.0018(13)
C21 0.044(2) 0.034(2) 0.021(2) -0.0021(17) 0.0204(19) 0.0023(19)
C22 0.0153(16) 0.0251(19) 0.0160(17) 0.0012(14) 0.0073(14) 0.0012(14)
C23 0.029(2) 0.024(2) 0.022(2) 0.0011(15) 0.0121(16) 0.0010(16)
C24 0.042(2) 0.030(2) 0.024(2) 0.0090(17) 0.0162(19) 0.0137(19)
C25 0.027(2) 0.044(3) 0.024(2) 0.0106(18) 0.0114(17) 0.0114(18)
C26 0.0169(17) 0.043(2) 0.0173(19) 0.0001(17) 0.0044(15) -0.0009(16)
C27 0.0207(18) 0.029(2) 0.0176(18) -0.0006(15) 0.0084(15) -0.0013(15)
C28 0.0154(16) 0.0178(17) 0.0126(16) -0.0001(13) 0.0040(13) -0.0035(13)
C29 0.0212(17) 0.025(2) 0.0158(17) 0.0017(14) 0.0074(14) 0.0016(14)
C30 0.034(2) 0.0226(19) 0.0239(19) 0.0021(17) 0.0121(16) 0.0026(17)
C31 0.034(2) 0.026(2) 0.0238(19) 0.0029(17) 0.0127(16) -0.0095(18)
C32 0.0191(17) 0.035(2) 0.0205(19) -0.0023(16) 0.0094(15) -0.0097(16)
C33 0.0169(16) 0.0236(19) 0.0180(18) -0.0024(14) 0.0062(14) -0.0026(14)
C34 0.0178(17) 0.0203(18) 0.0186(18) 0.0006(14) 0.0092(14) -0.0038(13)
C35 0.0211(18) 0.026(2) 0.025(2) 0.0014(16) 0.0077(16) 0.0017(15)
C36 0.0174(18) 0.028(2) 0.042(2) 0.0033(18) 0.0112(17) 0.0034(15)
C37 0.031(2) 0.035(2) 0.045(3) 0.006(2) 0.029(2) 0.0047(18)
C38 0.035(2) 0.064(3) 0.029(2) -0.004(2) 0.021(2) 0.002(2)
C39 0.0211(19) 0.057(3) 0.022(2) -0.0008(19) 0.0106(17) 0.0010(19)
C40 0.037(2) 0.032(2) 0.022(2) 0.0000(18) 0.0044(17) -0.0085(19)
O1 0.0182(12) 0.0256(14) 0.0207(13) 0.0047(11) 0.0089(10) 0.0027(10)
O2 0.0206(13) 0.0301(15) 0.0181(13) 0.0014(11) 0.0028(11) 0.0038(11)
O3 0.0220(12) 0.0179(13) 0.0270(14) -0.0024(11) 0.0074(10) -0.0029(11)
O4 0.0178(12) 0.0229(14) 0.0194(13) 0.0030(11) 0.0033(10) -0.0084(10)
O5 0.0273(14) 0.0229(14) 0.0191(13) -0.0030(11) 0.0139(11) -0.0003(11)
O6 0.0198(12) 0.0226(13) 0.0179(13) -0.0032(10) 0.0086(10) -0.0051(10)
P1 0.0126(4) 0.0141(4) 0.0143(4) 0.0001(3) 0.0050(3) -0.0013(3)
P2 0.0146(4) 0.0184(4) 0.0141(4) -0.0001(3) 0.0064(3) -0.0021(3)
Pd1 0.01287(12) 0.01499(13) 0.01380(12) 0.00002(10) 0.00520(9) -0.00133(10)
S1 0.0144(4) 0.0205(4) 0.0159(4) 0.0009(3) 0.0038(3) 0.0001(3)
Cl1 0.0535(8) 0.1111(14) 0.0406(7) -0.0216(8) 0.0269(6) -0.0258(9)
Cl2 0.1168(13) 0.0356(7) 0.0314(6) 0.0067(5) 0.0286(8) 0.0157(7)
Cl3 0.0309(5) 0.0502(7) 0.0254(5) 0.0130(5) 0.0063(4) -0.0074(5)

loop_
_atom_type_symbol
_atom_type_description
_atom_type_scat_dispersion_real
_atom_type_scat_dispersion_imag
_atom_type_scat_source
C C 0.0033 0.0016 'International Tables Vol C Tables 4.2.6.8 and 6.1.1.4'
H H 0.0000 0.0000 'International Tables Vol C Tables 4.2.6.8 and 6.1.1.4'
O O 0.0106 0.0060 'International Tables Vol C Tables 4.2.6.8 and 6.1.1.4'
P P 0.1023 0.0942 'International Tables Vol C Tables 4.2.6.8 and 6.1.1.4'
Pd Pd -0.9988 1.0072 'International Tables Vol C Tables 4.2.6.8 and 6.1.1.4'
S S 0.1246 0.1234 'International Tables Vol C Tables 4.2.6.8 and 6.1.1.4'
Cl Cl 0.1484 0.1585 'International Tables Vol C Tables 4.2.6.8 and 6.1.1.4'

loop_
_geom_angle_atom_site_label_1
_geom_angle_atom_site_label_2
_geom_angle_atom_site_label_3
_geom_angle
C3 C2 C7 117.8(3)
C3 C2 P1 119.3(3)
C7 C2 P1 122.9(3)
C4 C3 C2 121.7(3)
C5 C4 C3 119.6(4)
C6 C5 C4 119.7(3)
C5 C6 C7 120.7(3)
C6 C7 C2 120.4(3)
C6 C7 S1 116.9(3)
C2 C7 S1 122.7(3)
C9 C8 C13 119.3(3)
C9 C8 P1 124.3(3)
C13 C8 P1 116.3(3)
C10 C9 C8 120.7(4)
C11 C10 C9 119.4(4)
C10 C11 C12 121.5(4)
C13 C12 C11 118.5(4)
O4 C13 C12 124.5(3)
O4 C13 C8 114.9(3)
C12 C13 C8 120.6(3)
C16 C15 C20 118.2(3)
C16 C15 P1 117.4(3)
C20 C15 P1 124.3(3)
C17 C16 C15 121.9(3)
C16 C17 C18 119.5(4)
C17 C18 C19 120.1(3)
C20 C19 C18 120.4(3)
O5 C20 C19 123.9(3)
O5 C20 C15 116.2(3)
C19 C20 C15 119.9(3)
C23 C22 C27 119.7(4)
C23 C22 P2 118.0(3)
C27 C22 P2 122.3(3)
C24 C23 C22 119.4(4)
C25 C24 C23 120.6(4)
C26 C25 C24 120.2(4)
C25 C26 C27 120.0(4)
C26 C27 C22 120.1(4)
C29 C28 C33 119.8(3)
C29 C28 P2 122.2(3)
C33 C28 P2 117.9(3)
C28 C29 C30 120.2(3)
C31 C30 C29 119.8(4)
C30 C31 C32 120.0(4)
C33 C32 C31 120.6(3)
C32 C33 C28 119.6(4)
C39 C34 C35 119.4(3)
C39 C34 P2 122.5(3)
C35 C34 P2 118.1(3)
C36 C35 C34 120.1(4)
C37 C36 C35 119.8(4)
C38 C37 C36 120.3(4)
C37 C38 C39 120.5(4)
C38 C39 C34 120.0(4)
Cl1 C40 Cl3 110.6(2)
Cl1 C40 Cl2 112.7(3)
Cl3 C40 Cl2 108.9(3)
S1 O1 Pd1 115.26(15)
C13 O4 C14 118.8(3)
C20 O5 C21 118.2(3)
P2 O6 Pd1 133.53(15)
C15 P1 C8 107.27(16)
C15 P1 C2 105.53(16)
C8 P1 C2 104.43(16)
C15 P1 Pd1 112.97(12)
C8 P1 Pd1 112.99(11)
C2 P1 Pd1 112.97(12)
O6 P2 C22 111.71(17)
O6 P2 C28 112.91(16)
C22 P2 C28 107.25(17)
O6 P2 C34 109.00(16)
C22 P2 C34 107.53(17)
C28 P2 C34 108.25(17)
C1 Pd1 O6 89.73(11)
C1 Pd1 O1 177.08(11)
O6 Pd1 O1 87.47(10)
C1 Pd1 P1 87.97(8)
O6 Pd1 P1 175.19(7)
O1 Pd1 P1 94.88(7)
O3 S1 O2 114.90(16)
O3 S1 O1 112.63(16)
O2 S1 O1 110.75(16)
O3 S1 C7 107.26(16)
O2 S1 C7 106.44(17)
O1 S1 C7 104.00(16)

loop_
_geom_bond_atom_site_label_1
_geom_bond_atom_site_label_2
_geom_bond_distance
C1 Pd1 2.089(3)
C2 C3 1.396(5)
C2 C7 1.404(5)
C2 P1 1.837(4)
C3 C4 1.392(5)
C4 C5 1.389(5)
C5 C6 1.384(5)
C6 C7 1.397(5)
C7 S1 1.783(4)
C8 C9 1.391(5)
C8 C13 1.403(5)
C8 P1 1.819(3)
C9 C10 1.390(5)
C10 C11 1.379(6)
C11 C12 1.400(6)
C12 C13 1.395(5)
C13 O4 1.355(4)
C14 O4 1.428(5)
C15 C16 1.395(5)
C15 C20 1.412(5)
C15 P1 1.816(4)
C16 C17 1.382(5)
C17 C18 1.388(5)
C18 C19 1.393(6)
C19 C20 1.393(5)
C20 O5 1.356(4)
C21 O5 1.432(4)
C22 C23 1.395(5)
C22 C27 1.402(5)
C22 P2 1.796(4)
C23 C24 1.389(6)
C24 C25 1.388(7)
C25 C26 1.381(6)
C26 C27 1.387(5)
C28 C29 1.389(5)
C28 C33 1.402(5)
C28 P2 1.798(4)
C29 C30 1.395(6)
C30 C31 1.387(6)
C31 C32 1.390(6)
C32 C33 1.383(5)
C34 C39 1.392(5)
C34 C35 1.396(5)
C34 P2 1.803(4)
C35 C36 1.392(6)
C36 C37 1.387(6)
C37 C38 1.374(6)
C38 C39 1.389(6)
C40 Cl1 1.737(5)
C40 Cl3 1.754(4)
C40 Cl2 1.774(5)
O1 S1 1.485(3)
O1 Pd1 2.150(3)
O2 S1 1.450(3)
O3 S1 1.444(3)
O6 P2 1.504(3)
O6 Pd1 2.138(2)
P1 Pd1 2.1992(9)

loop_
_geom_torsion_atom_site_label_1
_geom_torsion_atom_site_label_2
_geom_torsion_atom_site_label_3
_geom_torsion_atom_site_label_4
_geom_torsion
C7 C2 C3 C4 2.3(5)
P1 C2 C3 C4 -177.2(3)
C2 C3 C4 C5 0.0(5)
C3 C4 C5 C6 -2.0(5)
C4 C5 C6 C7 1.6(5)
C5 C6 C7 C2 0.9(5)
C5 C6 C7 S1 -178.5(3)
C3 C2 C7 C6 -2.8(5)
P1 C2 C7 C6 176.8(3)
C3 C2 C7 S1 176.5(3)
P1 C2 C7 S1 -3.9(4)
C13 C8 C9 C10 1.5(5)
P1 C8 C9 C10 177.9(3)
C8 C9 C10 C11 0.3(6)
C9 C10 C11 C12 -0.9(6)
C10 C11 C12 C13 -0.3(6)
C11 C12 C13 O4 -178.7(3)
C11 C12 C13 C8 2.2(6)
C9 C8 C13 O4 178.0(3)
P1 C8 C13 O4 1.4(4)
C9 C8 C13 C12 -2.8(5)
P1 C8 C13 C12 -179.4(3)
C20 C15 C16 C17 -0.6(5)
P1 C15 C16 C17 -177.7(3)
C15 C16 C17 C18 0.2(6)
C16 C17 C18 C19 -0.4(6)
C17 C18 C19 C20 0.9(6)
C18 C19 C20 O5 178.3(3)
C18 C19 C20 C15 -1.3(5)
C16 C15 C20 O5 -178.5(3)
P1 C15 C20 O5 -1.6(4)
C16 C15 C20 C19 1.1(5)
P1 C15 C20 C19 178.0(3)
C27 C22 C23 C24 -1.0(6)
P2 C22 C23 C24 177.0(3)
C22 C23 C24 C25 -0.3(6)
C23 C24 C25 C26 0.3(7)
C24 C25 C26 C27 1.0(6)
C25 C26 C27 C22 -2.3(6)
C23 C22 C27 C26 2.3(6)
P2 C22 C27 C26 -175.6(3)
C33 C28 C29 C30 1.3(5)
P2 C28 C29 C30 178.7(3)
C28 C29 C30 C31 -1.3(6)
C29 C30 C31 C32 0.1(6)
C30 C31 C32 C33 1.1(6)
C31 C32 C33 C28 -1.2(5)
C29 C28 C33 C32 0.0(5)
P2 C28 C33 C32 -177.6(3)
C39 C34 C35 C36 1.0(6)
P2 C34 C35 C36 -178.7(3)
C34 C35 C36 C37 -1.1(6)
C35 C36 C37 C38 0.4(7)
C36 C37 C38 C39 0.4(8)
C37 C38 C39 C34 -0.5(8)
C35 C34 C39 C38 -0.2(7)
P2 C34 C39 C38 179.5(4)
C12 C13 O4 C14 -0.3(5)
C8 C13 O4 C14 178.9(3)
C19 C20 O5 C21 4.4(5)
C15 C20 O5 C21 -176.1(3)
C16 C15 P1 C8 -129.6(3)
C20 C15 P1 C8 53.5(3)
C16 C15 P1 C2 119.5(3)
C20 C15 P1 C2 -57.5(3)
C16 C15 P1 Pd1 -4.4(3)
C20 C15 P1 Pd1 178.6(3)
C9 C8 P1 C15 11.4(3)
C13 C8 P1 C15 -172.2(3)
C9 C8 P1 C2 123.1(3)
C13 C8 P1 C2 -60.5(3)
C9 C8 P1 Pd1 -113.8(3)
C13 C8 P1 Pd1 62.6(3)
C3 C2 P1 C15 87.9(3)
C7 C2 P1 C15 -91.7(3)
C3 C2 P1 C8 -25.0(3)
C7 C2 P1 C8 155.4(3)
C3 C2 P1 Pd1 -148.2(2)
C7 C2 P1 Pd1 32.2(3)
Pd1 O6 P2 C22 82.8(2)
Pd1 O6 P2 C28 -38.2(3)
Pd1 O6 P2 C34 -158.5(2)
C23 C22 P2 O6 17.5(4)
C27 C22 P2 O6 -164.5(3)
C23 C22 P2 C28 141.7(3)
C27 C22 P2 C28 -40.3(3)
C23 C22 P2 C34 -102.1(3)
C27 C22 P2 C34 75.9(3)
C29 C28 P2 O6 -115.3(3)
C33 C28 P2 O6 62.2(3)
C29 C28 P2 C22 121.2(3)
C33 C28 P2 C22 -61.3(3)
C29 C28 P2 C34 5.5(3)
C33 C28 P2 C34 -177.0(3)
C39 C34 P2 O6 -148.4(3)
C35 C34 P2 O6 31.3(3)
C39 C34 P2 C22 -27.1(4)
C35 C34 P2 C22 152.5(3)
C39 C34 P2 C28 88.4(4)
C35 C34 P2 C28 -91.9(3)
P2 O6 Pd1 C1 97.3(2)
P2 O6 Pd1 O1 -81.8(2)
P2 O6 Pd1 P1 158.8(7)
S1 O1 Pd1 C1 121(2)
S1 O1 Pd1 O6 138.33(17)
S1 O1 Pd1 P1 -45.88(16)
C15 P1 Pd1 C1 -68.83(15)
C8 P1 Pd1 C1 53.18(15)
C2 P1 Pd1 C1 171.46(15)
C15 P1 Pd1 O6 -130.4(9)
C8 P1 Pd1 O6 -8.3(9)
C2 P1 Pd1 O6 109.9(9)
C15 P1 Pd1 O1 110.52(14)
C8 P1 Pd1 O1 -127.47(14)
C2 P1 Pd1 O1 -9.19(14)
Pd1 O1 S1 O3 -37.9(2)
Pd1 O1 S1 O2 -168.07(16)
Pd1 O1 S1 C7 77.95(19)
C6 C7 S1 O3 -115.4(3)
C2 C7 S1 O3 65.3(3)
C6 C7 S1 O2 8.1(3)
C2 C7 S1 O2 -171.2(3)
C6 C7 S1 O1 125.1(3)
C2 C7 S1 O1 -54.2(3)
